data_7042886
loop_
_publ_author_name
'Huang, Chuanbing'
'Du, Shizhen'
'Solan, Gregory'
'Sun, Yang'
'Sun, Wen Hua'

_publ_section_title
;
 From Polyethylene Waxes to HDPE using a \a,\a'-Bis(arylimino)-
 2,3:5,6-bis(pentamethylene)pyridyl-Chromium(III) Chloride Pre-catalyst in
 Ethylene Polymerisation
;
_journal_name_full 'Dalton Trans.'
_journal_paper_doi 10.1039/C7DT01077J
_journal_year 2017
_chemical_formula_moiety 'C33 H39 Cl3 Cr N3, 2(C H2 Cl2)'
_chemical_formula_sum 'C35 H43 Cl7 Cr N3'
_chemical_formula_weight 805.92
_space_group_crystal_system monoclinic
_space_group_IT_number 14
_space_group_name_Hall '-P 2ybc'
_space_group_name_H-M_alt 'P 1 21/c 1'
_symmetry_Int_Tables_number 14
_symmetry_space_group_name_Hall '-P 2ybc'
_symmetry_space_group_name_H-M 'P 1 21/c 1'
_atom_sites_solution_primary direct
_audit_creation_date 2017-02-24
_audit_creation_method
;
Olex2 1.2
(compiled 2016.11.30 svn.r3356 for OlexSys, GUI svn.r5269)
;
_audit_update_record
;
2017-03-19 deposited with the CCDC.
2017-05-04 downloaded from the CCDC.
;
_cell_angle_alpha 90
_cell_angle_beta 95.51(3)
_cell_angle_gamma 90
_cell_formula_units_Z 4
_cell_length_a 16.544(3)
_cell_length_b 12.665(3)
_cell_length_c 18.291(4)
_cell_measurement_reflns_used 12015
_cell_measurement_temperature 173.1500
_cell_measurement_theta_max 27.4790
_cell_measurement_theta_min 1.1185
_cell_volume 3814.8(14)
_computing_cell_refinement 'CrystalClear (Rigaku Inc., 2007)'
_computing_data_collection 'CrystalClear (Rigaku Inc., 2007)'
_computing_data_reduction 'CrystalClear (Rigaku Inc., 2007)'
_computing_molecular_graphics 'Olex2 (Dolomanov et al., 2009)'
_computing_publication_material 'Olex2 (Dolomanov et al., 2009)'
_computing_structure_refinement 'olex2.refine (Bourhis et al., 2015)'
_computing_structure_solution
;
????
;
_diffrn_ambient_temperature 173.1500
_diffrn_detector_area_resol_mean 28.5714
_diffrn_measured_fraction_theta_full 99.7000
_diffrn_measured_fraction_theta_max 27.4790
_diffrn_measurement_details
;
scan:
    Number of images: 360
               Slice: -110.0000 - 70.0000
         Image width: 0.5000
            Exp time: 3.0000
       Rotation axis: Omega
               Omega: 0.0000
                 Chi: 45.0000
                 Phi: 270.0000
                 XTD: 44.9393
              2theta: -19.8911
scan:
    Number of images: 360
               Slice: -110.0000 - 70.0000
         Image width: 0.5000
            Exp time: 3.0000
       Rotation axis: Omega
               Omega: 0.0000
                 Chi: 45.0000
                 Phi: 90.0000
                 XTD: 44.9393
              2theta: -19.8911
scan:
    Number of images: 286
               Slice: -110.0000 - 33.0000
         Image width: 0.5000
            Exp time: 3.0000
       Rotation axis: Omega
               Omega: 0.0000
                 Chi: 45.0000
                 Phi: 0.0000
                 XTD: 44.9393
              2theta: -19.8911
;
_diffrn_measurement_device
;
Saturn724+ (2x2 bin mode)
;
_diffrn_measurement_device_details
;
AFC10: Fixed Chi 2 circle
;
_diffrn_measurement_device_type 'Bruker P4'
_diffrn_measurement_method dtprofit.ref
_diffrn_orient_matrix_type d*Trek
_diffrn_orient_matrix_UB_11 0.0041
_diffrn_orient_matrix_UB_12 0.0205
_diffrn_orient_matrix_UB_13 -0.0570
_diffrn_orient_matrix_UB_21 0.0787
_diffrn_orient_matrix_UB_22 -0.0048
_diffrn_orient_matrix_UB_23 0.0039
_diffrn_orient_matrix_UB_31 -0.0019
_diffrn_orient_matrix_UB_32 -0.0496
_diffrn_orient_matrix_UB_33 -0.0236
_diffrn_radiation_detector CCD
_diffrn_radiation_monochromator Confocal
_diffrn_radiation_type 'Mo K\a'
_diffrn_radiation_wavelength 0.710747
_diffrn_reflns_av_R_equivalents 0.0419
_diffrn_reflns_av_unetI/netI 0.0283
_diffrn_reflns_limit_h_max 21
_diffrn_reflns_limit_h_min -21
_diffrn_reflns_limit_k_max 16
_diffrn_reflns_limit_k_min -16
_diffrn_reflns_limit_l_max 23
_diffrn_reflns_limit_l_min -23
_diffrn_reflns_number 41032
_diffrn_reflns_theta_full 27.4678
_diffrn_reflns_theta_max 27.47
_diffrn_reflns_theta_min 1.96
_diffrn_source 'Rotating Anode'
_diffrn_source_current 24.0000
_diffrn_source_power 1.2000
_diffrn_source_voltage 50.0000
_exptl_absorpt_coefficient_mu 0.819
_exptl_absorpt_correction_T_max 1.0000
_exptl_absorpt_correction_T_min 0.6956
_exptl_absorpt_correction_type multi-scan
_exptl_crystal_colour green
_exptl_crystal_colour_primary green
_exptl_crystal_density_diffrn 1.4031
_exptl_crystal_description plate
_exptl_crystal_F_000 1673.8534
_exptl_crystal_size_max 0.807
_exptl_crystal_size_mid 0.269
_exptl_crystal_size_min 0.068
_refine_diff_density_max 2.9982
_refine_diff_density_min -1.3476
_refine_diff_density_rms 0.1621
_refine_ls_d_res_high 0.7704
_refine_ls_d_res_low 10.3969
_refine_ls_goodness_of_fit_ref 1.0355
_refine_ls_hydrogen_treatment constr
_refine_ls_matrix_type full
_refine_ls_number_constraints 64
_refine_ls_number_parameters 420
_refine_ls_number_reflns 8697
_refine_ls_number_restraints 0
_refine_ls_restrained_S_all 1.0355
_refine_ls_R_factor_all 0.0730
_refine_ls_R_factor_gt 0.0689
_refine_ls_shift/su_max 0.0000
_refine_ls_shift/su_mean 0.0000
_refine_ls_structure_factor_coef Fsqd
_refine_ls_weighting_details 'w=1/[\s^2^(Fo^2^)+(0.1122P)^2^+10.2431P] where P=(Fo^2^+2Fc^2^)/3'
_refine_ls_weighting_scheme calc
_refine_ls_wR_factor_gt 0.1911
_refine_ls_wR_factor_ref 0.2024
_reflns_Friedel_coverage 0.0
_reflns_limit_h_max 21
_reflns_limit_h_min -21
_reflns_limit_k_max 16
_reflns_limit_k_min 0
_reflns_limit_l_max 23
_reflns_limit_l_min 0
_reflns_number_gt 8423
_reflns_number_total 8697
_reflns_threshold_expression I>=2u(I)
_cod_data_source_file c7dt01077j1.cif
_cod_data_source_block Cr4
_cod_original_cell_volume 3814.9(13)
_cod_database_code 7042886
_diffrn_number_total 9101
_olex2_refinement_description
;
1. Fixed Uiso
 At 1.2 times of:
  All C(H) groups, All C(H,H) groups
 At 1.5 times of:
  All C(H,H,H) groups
2.a Secondary CH2 refined with riding coordinates:
 C3(H3a,H3b), C4(H4a,H4b), C5(H5a,H5b), C13(H13a,H13b), C6(H6a,H6b), C10(H10a,
 H10b), C11(H11a,H11b), C12(H12a,H12b), C61(H61a,H61b), C0AA(H0Aa,H0Ab)
2.b Aromatic/amide H refined with riding coordinates:
 C18(H18), C20(H20), C8(H8), C26(H26), C24(H24)
2.c Idealised Me refined as rotating group:
 C21a(H21a,H21b,H21c), C17a(H17a,H17b,H17c), C19a(H19a,H19b,H19c), C23a(H23a,
 H23b,H23c), C25a(H25a,H25b,H25c), C27a(H27a,H27b,H27c)
;
_olex2_submission_special_instructions 'No special instructions were received'

loop_
_space_group_symop_id
_space_group_symop_operation_xyz
1 x,y,z
2 -x,y+1/2,-z+1/2
3 -x,-y,-z
4 x,-y-1/2,z-1/2

loop_
_atom_site_label
_atom_site_type_symbol
_atom_site_fract_x
_atom_site_fract_y
_atom_site_fract_z
_atom_site_U_iso_or_equiv
_atom_site_adp_type
_atom_site_occupancy
_atom_site_refinement_flags_posn
Cr1 Cr 0.32696(3) 0.34093(4) 0.11992(3) 0.01908(15) Uani 1.000000 .
Cl1 Cl 0.33504(5) 0.51051(6) 0.06791(4) 0.02706(19) Uani 1.000000 .
Cl2 Cl 0.31450(5) 0.17106(6) 0.16240(5) 0.0289(2) Uani 1.000000 .
Cl3 Cl 0.32952(5) 0.41222(7) 0.23561(4) 0.02763(19) Uani 1.000000 .
N2 N 0.45193(15) 0.3119(2) 0.11071(14) 0.0195(5) Uani 1.000000 .
N1 N 0.32708(16) 0.2977(2) 0.01459(14) 0.0216(5) Uani 1.000000 .
C17 C 0.55322(19) 0.4028(3) 0.19657(17) 0.0227(6) Uani 1.000000 .
C2 C 0.46895(18) 0.2949(2) 0.04424(16) 0.0200(6) Uani 1.000000 .
N3 N 0.20096(16) 0.3345(2) 0.08359(15) 0.0239(6) Uani 1.000000 .
C16 C 0.51890(18) 0.3085(3) 0.16807(16) 0.0201(6) Uani 1.000000 .
C3 C 0.55288(19) 0.3007(3) 0.01936(18) 0.0251(6) Uani 1.000000 .
H3a H 0.55301(19) 0.3561(3) -0.01731(18) 0.0302(8) Uiso 1.000000 R
H3b H 0.58992(19) 0.3223(3) 0.06100(18) 0.0302(8) Uiso 1.000000 R
C18 C 0.61897(19) 0.3960(3) 0.25048(17) 0.0249(6) Uani 1.000000 .
H18 H 0.64205(19) 0.4579(3) 0.27028(17) 0.0299(8) Uiso 1.000000 R
C20 C 0.6162(2) 0.2080(3) 0.24542(18) 0.0249(6) Uani 1.000000 .
H20 H 0.6372(2) 0.1431(3) 0.26175(18) 0.0299(8) Uiso 1.000000 R
C4 C 0.5867(2) 0.2009(3) -0.0127(2) 0.0331(8) Uani 1.000000 .
H4a H 0.6348(2) 0.2193(3) -0.0364(2) 0.0397(9) Uiso 1.000000 R
H4b H 0.6033(2) 0.1527(3) 0.0272(2) 0.0397(9) Uiso 1.000000 R
C7 C 0.4026(2) 0.2611(3) -0.08714(17) 0.0241(6) Uani 1.000000 .
C14 C 0.1853(2) 0.3169(3) 0.01381(19) 0.0276(7) Uani 1.000000 .
C22 C 0.1359(2) 0.3330(3) 0.13191(19) 0.0278(7) Uani 1.000000 .
C15 C 0.2567(2) 0.3043(3) -0.02843(18) 0.0243(6) Uani 1.000000 .
C21 C 0.55042(19) 0.2100(3) 0.19126(17) 0.0228(6) Uani 1.000000 .
C5 C 0.5272(2) 0.1439(3) -0.0681(2) 0.0312(7) Uani 1.000000 .
H5a H 0.5571(2) 0.0965(3) -0.0973(2) 0.0375(9) Uiso 1.000000 R
H5b H 0.4904(2) 0.1017(3) -0.0420(2) 0.0375(9) Uiso 1.000000 R
C21a C 0.5187(2) 0.1068(3) 0.1588(2) 0.0297(7) Uani 1.000000 .
H21a H 0.4636(6) 0.0967(11) 0.1699(14) 0.0445(11) Uiso 1.000000 GR
H21b H 0.5204(17) 0.1082(9) 0.1065(3) 0.0445(11) Uiso 1.000000 GR
H21c H 0.5517(11) 0.0498(3) 0.1793(12) 0.0445(11) Uiso 1.000000 GR
C19 C 0.65086(19) 0.2993(3) 0.27537(18) 0.0268(7) Uani 1.000000 .
C17a C 0.5253(2) 0.5085(3) 0.1670(2) 0.0296(7) Uani 1.000000 .
H17a H 0.5329(16) 0.5124(9) 0.1157(4) 0.0444(11) Uiso 1.000000 GR
H17b H 0.4688(5) 0.5177(10) 0.1734(15) 0.0444(11) Uiso 1.000000 GR
H17c H 0.5564(12) 0.5632(3) 0.1930(11) 0.0444(11) Uiso 1.000000 GR
C8 C 0.3302(2) 0.2742(3) -0.13207(18) 0.0278(7) Uani 1.000000 .
H8 H 0.3313(2) 0.2666(3) -0.18254(18) 0.0334(8) Uiso 1.000000 R
C1 C 0.39868(19) 0.2825(2) -0.01225(16) 0.0212(6) Uani 1.000000 .
C19a C 0.7240(2) 0.2955(4) 0.3318(2) 0.0376(9) Uani 1.000000 .
H19a H 0.7727(2) 0.294(3) 0.3073(2) 0.0564(13) Uiso 1.000000 GR
H19b H 0.7244(11) 0.3569(14) 0.3626(12) 0.0564(13) Uiso 1.000000 GR
H19c H 0.7212(11) 0.2332(14) 0.3614(12) 0.0564(13) Uiso 1.000000 GR
C13 C 0.1019(2) 0.3037(4) -0.0254(2) 0.0387(9) Uani 1.000000 .
H13a H 0.1000(2) 0.2370(4) -0.0517(2) 0.0465(11) Uiso 1.000000 R
H13b H 0.0630(2) 0.2998(4) 0.0108(2) 0.0465(11) Uiso 1.000000 R
C23 C 0.1140(2) 0.4275(3) 0.1636(2) 0.0302(7) Uani 1.000000 .
C9 C 0.2567(2) 0.2979(3) -0.10528(18) 0.0272(7) Uani 1.000000 .
C6 C 0.4776(2) 0.2208(3) -0.11943(18) 0.0294(7) Uani 1.000000 .
H6a H 0.4614(2) 0.1855(3) -0.16557(18) 0.0353(8) Uiso 1.000000 R
H6b H 0.5116(2) 0.2803(3) -0.12978(18) 0.0353(8) Uiso 1.000000 R
C26 C 0.0369(2) 0.2397(3) 0.1948(2) 0.0357(8) Uani 1.000000 .
H26 H 0.0108(2) 0.1771(3) 0.2047(2) 0.0429(10) Uiso 1.000000 R
C27 C 0.0977(2) 0.2374(3) 0.1461(2) 0.0325(8) Uani 1.000000 .
C25 C 0.0146(2) 0.3316(4) 0.2283(2) 0.0373(9) Uani 1.000000 .
C23a C 0.1507(2) 0.5318(3) 0.1460(3) 0.0392(9) Uani 1.000000 .
H23a H 0.2071(6) 0.5325(10) 0.1641(16) 0.0588(13) Uiso 1.000000 GR
H23b H 0.1455(18) 0.5421(12) 0.0937(3) 0.0588(13) Uiso 1.000000 GR
H23c H 0.1229(14) 0.5876(4) 0.1688(15) 0.0588(13) Uiso 1.000000 GR
C24 C 0.0533(2) 0.4246(3) 0.2114(2) 0.0356(8) Uani 1.000000 .
H24 H 0.0381(2) 0.4873(3) 0.2327(2) 0.0427(10) Uiso 1.000000 R
C10 C 0.1833(2) 0.3194(4) -0.1585(2) 0.0388(9) Uani 1.000000 .
H10a H 0.2007(2) 0.3304(4) -0.2071(2) 0.0465(11) Uiso 1.000000 R
H10b H 0.1481(2) 0.2580(4) -0.1607(2) 0.0465(11) Uiso 1.000000 R
C11 C 0.1359(3) 0.4153(4) -0.1370(2) 0.0445(10) Uani 1.000000 .
H11a H 0.1739(3) 0.4689(4) -0.1175(2) 0.0534(12) Uiso 1.000000 R
H11b H 0.1059(3) 0.4439(4) -0.1807(2) 0.0534(12) Uiso 1.000000 R
C25a C -0.0510(3) 0.3319(5) 0.2807(3) 0.0545(13) Uani 1.000000 .
H25a H -0.0913(13) 0.384(2) 0.2651(13) 0.0817(19) Uiso 1.000000 GR
H25b H -0.0759(17) 0.2634(11) 0.2809(17) 0.0817(19) Uiso 1.000000 GR
H25c H -0.0274(5) 0.349(3) 0.3293(5) 0.0817(19) Uiso 1.000000 GR
C27a C 0.1141(3) 0.1340(4) 0.1104(3) 0.0437(9) Uani 1.000000 .
H27a H 0.0734(13) 0.1216(14) 0.0702(12) 0.0655(14) Uiso 1.000000 GR
H27b H 0.1667(9) 0.1362(11) 0.0923(18) 0.0655(14) Uiso 1.000000 GR
H27c H 0.113(2) 0.0781(5) 0.1457(6) 0.0655(14) Uiso 1.000000 GR
C12 C 0.0761(3) 0.3917(4) -0.0798(2) 0.0476(11) Uani 1.000000 .
H12a H 0.0240(3) 0.3729(4) -0.1055(2) 0.0571(13) Uiso 1.000000 R
H12b H 0.0683(3) 0.4558(4) -0.0523(2) 0.0571(13) Uiso 1.000000 R
C61 C 0.2041(3) 0.7894(5) 0.4667(3) 0.0611(14) Uani 1.000000 .
H61a H 0.2304(3) 0.8444(5) 0.4972(3) 0.0733(17) Uiso 1.000000 R
H61b H 0.2189(3) 0.7218(5) 0.4892(3) 0.0733(17) Uiso 1.000000 R
C0AA C 0.2287(7) 0.4993(5) 0.3897(4) 0.114(4) Uani 1.000000 .
H0Aa H 0.2478(7) 0.5661(5) 0.3720(4) 0.137(4) Uiso 1.000000 R
H0Ab H 0.2391(7) 0.4450(5) 0.3544(4) 0.137(4) Uiso 1.000000 R
Cl2A Cl 0.28161(10) 0.46925(12) 0.47548(12) 0.0801(5) Uani 1.000000 .
Cl62 Cl 0.09925(9) 0.8055(2) 0.46236(13) 0.1001(7) Uani 1.000000 .
Cl0A Cl 0.12244(16) 0.5072(2) 0.39758(13) 0.1212(9) Uani 1.000000 .
Cl1A Cl 0.23851(9) 0.79471(13) 0.37928(7) 0.0629(4) Uani 1.000000 .

loop_
_atom_site_aniso_label
_atom_site_aniso_U_11
_atom_site_aniso_U_22
_atom_site_aniso_U_33
_atom_site_aniso_U_12
_atom_site_aniso_U_13
_atom_site_aniso_U_23
Cr1 0.0185(3) 0.0227(3) 0.0161(2) -0.00094(18) 0.00184(17) 0.00159(17)
Cl1 0.0259(4) 0.0258(4) 0.0296(4) 0.0002(3) 0.0039(3) 0.0072(3)
Cl2 0.0333(4) 0.0250(4) 0.0283(4) -0.0033(3) 0.0029(3) 0.0048(3)
Cl3 0.0342(4) 0.0288(4) 0.0201(4) -0.0006(3) 0.0040(3) -0.0023(3)
N2 0.0188(12) 0.0203(12) 0.0189(12) -0.0002(9) -0.0003(9) 0.0009(9)
N1 0.0212(12) 0.0248(13) 0.0185(12) -0.0009(10) 0.0002(9) 0.0004(10)
C17 0.0219(14) 0.0252(15) 0.0212(14) -0.0005(12) 0.0029(11) 0.0000(12)
C2 0.0211(14) 0.0203(14) 0.0185(13) -0.0014(11) 0.0021(11) 0.0016(11)
N3 0.0187(12) 0.0277(14) 0.0254(13) -0.0006(10) 0.0024(10) 0.0032(11)
C16 0.0174(13) 0.0254(15) 0.0174(13) 0.0017(11) 0.0002(10) 0.0010(11)
C3 0.0214(15) 0.0329(17) 0.0218(14) -0.0022(13) 0.0057(11) 0.0029(13)
C18 0.0232(15) 0.0290(16) 0.0226(15) -0.0045(12) 0.0031(12) -0.0025(12)
C20 0.0250(15) 0.0263(16) 0.0236(15) 0.0030(12) 0.0035(12) 0.0074(12)
C4 0.0308(18) 0.040(2) 0.0289(17) 0.0080(15) 0.0067(14) -0.0018(15)
C7 0.0271(15) 0.0261(15) 0.0192(14) -0.0012(12) 0.0021(11) -0.0005(12)
C14 0.0216(15) 0.0335(17) 0.0272(16) -0.0030(13) -0.0002(12) 0.0031(13)
C22 0.0178(14) 0.0412(19) 0.0246(15) -0.0007(13) 0.0023(12) 0.0034(14)
C15 0.0230(15) 0.0268(16) 0.0222(15) -0.0015(12) -0.0020(12) 0.0019(12)
C21 0.0245(15) 0.0234(15) 0.0207(14) 0.0003(12) 0.0035(11) 0.0027(11)
C5 0.0346(18) 0.0286(17) 0.0317(17) 0.0053(14) 0.0092(14) -0.0013(14)
C21a 0.0328(17) 0.0245(16) 0.0305(17) 0.0003(14) -0.0031(13) 0.0012(13)
C19 0.0193(14) 0.0392(19) 0.0221(15) 0.0020(13) 0.0040(12) 0.0006(13)
C17a 0.0330(18) 0.0244(16) 0.0302(17) -0.0016(13) -0.0022(14) 0.0000(13)
C8 0.0330(17) 0.0320(17) 0.0180(14) 0.0008(14) 0.0002(12) -0.0012(12)
C1 0.0229(14) 0.0237(15) 0.0171(13) 0.0001(12) 0.0027(11) 0.0032(11)
C19a 0.0234(17) 0.055(2) 0.0331(19) 0.0015(16) -0.0039(14) -0.0005(17)
C13 0.0233(17) 0.063(3) 0.0295(18) -0.0038(17) -0.0009(14) 0.0025(17)
C23 0.0205(15) 0.0391(19) 0.0309(17) 0.0037(14) 0.0020(13) 0.0035(14)
C9 0.0273(16) 0.0322(17) 0.0209(15) 0.0000(13) -0.0040(12) -0.0004(13)
C6 0.0317(17) 0.0367(18) 0.0207(15) 0.0009(14) 0.0070(13) -0.0031(13)
C26 0.0243(16) 0.049(2) 0.0336(18) -0.0072(16) 0.0031(14) 0.0123(16)
C27 0.0235(16) 0.041(2) 0.0330(18) -0.0053(14) 0.0016(13) 0.0045(15)
C25 0.0235(17) 0.056(2) 0.0329(19) 0.0041(16) 0.0057(14) 0.0097(17)
C23a 0.0314(19) 0.035(2) 0.053(2) 0.0067(15) 0.0120(17) 0.0044(17)
C24 0.0232(16) 0.048(2) 0.0360(19) 0.0079(15) 0.0054(14) 0.0021(16)
C10 0.0299(18) 0.063(3) 0.0212(16) 0.0015(17) -0.0071(14) 0.0017(16)
C11 0.036(2) 0.056(3) 0.040(2) 0.0078(19) -0.0032(16) 0.0146(19)
C25a 0.037(2) 0.077(4) 0.052(3) 0.003(2) 0.020(2) 0.013(2)
C27a 0.039(2) 0.041(2) 0.051(2) -0.0129(18) 0.0059(18) -0.0018(19)
C12 0.033(2) 0.066(3) 0.042(2) 0.013(2) -0.0039(17) 0.002(2)
C61 0.040(2) 0.091(4) 0.052(3) -0.005(3) 0.003(2) -0.020(3)
C0AA 0.220(10) 0.040(3) 0.100(5) 0.025(4) 0.098(6) 0.004(3)
Cl2A 0.0715(9) 0.0451(7) 0.1243(15) -0.0067(6) 0.0118(9) -0.0124(8)
Cl62 0.0387(7) 0.1394(17) 0.1230(16) -0.0066(9) 0.0119(8) -0.0562(14)
Cl0A 0.1133(18) 0.160(2) 0.0850(13) 0.0241(16) -0.0206(12) -0.0165(14)
Cl1A 0.0617(8) 0.0790(9) 0.0487(7) 0.0047(7) 0.0082(6) -0.0005(6)

loop_
_atom_type_symbol
_atom_type_scat_dispersion_real
_atom_type_scat_dispersion_imag
_atom_type_scat_Cromer_Mann_a1
_atom_type_scat_Cromer_Mann_a2
_atom_type_scat_Cromer_Mann_a3
_atom_type_scat_Cromer_Mann_a4
_atom_type_scat_Cromer_Mann_b1
_atom_type_scat_Cromer_Mann_b2
_atom_type_scat_Cromer_Mann_b3
_atom_type_scat_Cromer_Mann_b4
_atom_type_scat_Cromer_Mann_c
_atom_type_scat_source
_atom_type_scat_dispersion_source
Cr 0.32644 0.61635 10.64060 7.35370 3.32400 1.49220 6.10380 0.39200 20.26260 98.73990 1.18320000172 'International Tables Volume C Table 6.1.1.4 (pp. 500-502)' 'Henke, Gullikson and Davis, At. Data and Nucl. Data Tables, 1993, 54, 2'
C 0.00347 0.00161 2.31000 1.02000 1.58860 0.86500 20.84390 10.20750 0.56870 51.65120 0.215599998832 'International Tables Volume C Table 6.1.1.4 (pp. 500-502)' 'Henke, Gullikson and Davis, At. Data and Nucl. Data Tables, 1993, 54, 2'
Cl 0.14873 0.16029 11.46040 7.19640 6.25560 1.64550 0.01040 1.16620 18.51940 47.77840 -9.55739974976 'International Tables Volume C Table 6.1.1.4 (pp. 500-502)' 'Henke, Gullikson and Davis, At. Data and Nucl. Data Tables, 1993, 54, 2'
H 0.00000 0.00000 0.49300 0.32291 0.14019 0.04081 10.51090 26.12570 3.14236 57.79970 0.0030380000826 'International Tables Volume C Table 6.1.1.4 (pp. 500-502)' 'Henke, Gullikson and Davis, At. Data and Nucl. Data Tables, 1993, 54, 2'
N 0.00653 0.00323 12.21260 3.13220 2.01250 1.16630 0.00570 9.89330 28.99750 0.58260 -11.5290002823 'International Tables Volume C Table 6.1.1.4 (pp. 500-502)' 'Henke, Gullikson and Davis, At. Data and Nucl. Data Tables, 1993, 54, 2'

loop_
_geom_angle_atom_site_label_1
_geom_angle_atom_site_label_2
_geom_angle_atom_site_label_3
_geom_angle
Cl2 Cr1 Cl1 175.73(4)
Cl3 Cr1 Cl1 90.96(3)
Cl3 Cr1 Cl2 92.91(3)
N2 Cr1 Cl1 91.85(7)
N2 Cr1 Cl2 89.12(8)
N2 Cr1 Cl3 102.07(7)
N1 Cr1 Cl1 81.72(8)
N1 Cr1 Cl2 94.43(8)
N1 Cr1 Cl3 172.65(8)
N1 Cr1 N2 77.61(10)
N3 Cr1 Cl1 90.05(8)
N3 Cr1 Cl2 87.28(8)
N3 Cr1 Cl3 103.51(8)
N3 Cr1 N2 154.31(11)
N3 Cr1 N1 77.32(11)
C2 N2 Cr1 113.9(2)
C16 N2 Cr1 129.02(19)
C16 N2 C2 117.1(3)
C15 N1 Cr1 117.7(2)
C1 N1 Cr1 118.3(2)
C1 N1 C15 122.8(3)
C18 C17 C16 118.1(3)
C17a C17 C16 121.8(3)
C17a C17 C18 120.0(3)
C3 C2 N2 124.6(3)
C1 C2 N2 116.4(3)
C1 C2 C3 118.5(3)
C14 N3 Cr1 114.2(2)
C22 N3 Cr1 124.7(2)
C22 N3 C14 120.4(3)
C17 C16 N2 119.9(3)
C21 C16 N2 118.7(3)
C21 C16 C17 121.3(3)
C4 C3 C2 117.4(3)
C19 C18 C17 121.9(3)
C19 C20 C21 122.1(3)
C5 C4 C3 114.3(3)
C1 C7 C8 115.7(3)
C6 C7 C8 120.0(3)
C6 C7 C1 124.2(3)
C15 C14 N3 116.0(3)
C13 C14 N3 125.2(3)
C13 C14 C15 118.7(3)
C23 C22 N3 118.6(3)
C27 C22 N3 119.8(3)
C27 C22 C23 121.6(3)
C14 C15 N1 113.0(3)
C9 C15 N1 119.8(3)
C9 C15 C14 127.2(3)
C20 C21 C16 118.1(3)
C21a C21 C16 123.1(3)
C21a C21 C20 118.7(3)
C6 C5 C4 112.3(3)
C20 C19 C18 118.5(3)
C19a C19 C18 120.3(3)
C19a C19 C20 121.2(3)
C9 C8 C7 123.3(3)
C2 C1 N1 113.0(3)
C7 C1 N1 120.7(3)
C7 C1 C2 126.3(3)
C12 C13 C14 114.6(4)
C23a C23 C22 122.6(3)
C24 C23 C22 118.1(4)
C24 C23 C23a 119.2(4)
C8 C9 C15 116.7(3)
C10 C9 C15 123.9(3)
C10 C9 C8 119.4(3)
C5 C6 C7 112.7(3)
C25 C26 C27 122.4(4)
C26 C27 C22 117.6(4)
C27a C27 C22 124.7(3)
C27a C27 C26 117.7(4)
C24 C25 C26 117.8(3)
C25a C25 C26 121.4(4)
C25a C25 C24 120.8(4)
C25 C24 C23 122.4(4)
C11 C10 C9 112.4(3)
C12 C11 C10 113.8(4)
C11 C12 C13 115.2(3)
Cl1A C61 Cl62 111.3(3)
Cl0A C0AA Cl2A 110.5(4)

loop_
_geom_bond_atom_site_label_1
_geom_bond_atom_site_label_2
_geom_bond_distance
Cr1 Cl1 2.3579(10)
Cr1 Cl2 2.3034(10)
Cr1 Cl3 2.2973(10)
Cr1 N2 2.122(3)
Cr1 N1 2.003(3)
Cr1 N3 2.128(3)
N2 C2 1.292(4)
N2 C16 1.452(4)
N1 C15 1.344(4)
N1 C1 1.339(4)
C17 C16 1.401(4)
C17 C18 1.399(4)
C17 C17a 1.501(5)
C2 C3 1.504(4)
C2 C1 1.488(4)
N3 C14 1.297(4)
N3 C22 1.457(4)
C16 C21 1.403(4)
C3 C4 1.523(5)
C18 C19 1.392(5)
C20 C21 1.400(5)
C20 C19 1.381(5)
C4 C5 1.526(5)
C7 C8 1.396(5)
C7 C1 1.404(4)
C7 C6 1.513(5)
C14 C15 1.480(5)
C14 C13 1.502(5)
C22 C23 1.393(5)
C22 C27 1.402(5)
C15 C9 1.408(4)
C21 C21a 1.509(5)
C5 C6 1.534(5)
C19 C19a 1.514(5)
C8 C9 1.386(5)
C13 C12 1.527(6)
C23 C23a 1.502(5)
C23 C24 1.394(5)
C9 C10 1.506(5)
C26 C27 1.405(5)
C26 C25 1.382(6)
C27 C27a 1.500(6)
C25 C24 1.390(6)
C25 C25a 1.516(5)
C10 C11 1.519(6)
C11 C12 1.538(6)
C61 Cl62 1.742(5)
C61 Cl1A 1.749(5)
C0AA Cl2A 1.763(10)
C0AA Cl0A 1.780(10)
